data_2022619
loop_
_publ_author_name
'Zhou, Juan'
'Zhang, Xinlei'
'Zi, Wenwen'
'Zhou, Lian'

_publ_section_title
;
 Two-dimensional rare-earth-metal coordination polymers based on
 biphenyl-3,3',5,5'-tetracarboxylic acid displaying luminescence
;
_journal_coeditor_code OC3015
_journal_issue 7
_journal_name_full 'Acta Crystallographica Section C'
_journal_page_first
;
;
_journal_paper_doi 10.1107/S2053229622005678
_journal_volume 78
_journal_year 2022
_chemical_formula_iupac '[Eu4 (C16 H6 O8)2 (C2 H3 O2)4 (C4 H9 N O)4], 2C4 H9 N O, 2H2 O'
_chemical_formula_moiety 'C56 H60 Eu4 N4 O28, 2(C4 H9 N O), 2(H2 O)'
_chemical_formula_sum 'C64 H82 Eu4 N6 O32'
_chemical_formula_weight 2055.20
_chemical_name_systematic
;Poly[[tetra-\m~2~-acetato-bis(\m~6~-biphenyl-3,3',5,5'-tetracarboxylato)tetrakis(dimethylacetamide)tetraeuropium(III)] dimethylacetamide disolvate
dihydrate]
;
_space_group_crystal_system monoclinic
_space_group_IT_number 14
_space_group_name_Hall '-P 2yn'
_space_group_name_H-M_alt 'P 1 21/n 1'
_atom_sites_solution_hydrogens mixed
_audit_creation_method
;
Olex2 1.2-beta
(compiled 2018.05.29 svn.r3508 for OlexSys, GUI svn.r5506)
;
_cell_angle_alpha 90
_cell_angle_beta 94.131(4)
_cell_angle_gamma 90
_cell_formula_units_Z 1
_cell_length_a 9.3197(4)
_cell_length_b 17.6285(6)
_cell_length_c 11.2707(4)
_cell_measurement_reflns_used 2968
_cell_measurement_temperature 293(2)
_cell_measurement_theta_max 28.1478
_cell_measurement_theta_min 3.1542
_cell_volume 1846.88(12)
_computing_cell_refinement
;
CrysAlis PRO (Rigaku OD, 2015)
;
_computing_data_collection
;
CrysAlis PRO (Rigaku OD, 2015)
;
_computing_data_reduction
;
CrysAlis PRO (Rigaku OD, 2015)
;
_computing_molecular_graphics
;
OLEX2 (Dolomanov <i>et al.</i>, 2009)
;
_computing_publication_material
;
OLEX2 (Dolomanov <i>et al.</i>, 2009)
;
_computing_structure_refinement
;
SHELXL2018 (Sheldrick, 2015<i>b</i>)
;
_computing_structure_solution
;
SHELXT2014 (Sheldrick, 2015<i>a</i>)
;
_diffrn_ambient_temperature 293(2)
_diffrn_measured_fraction_theta_full 0.997
_diffrn_measured_fraction_theta_max 0.872
_diffrn_measurement_device_type 'Rigaku R-AXIS SPIDER IP'
_diffrn_measurement_method 'phi and omega scans'
_diffrn_radiation_monochromator graphite
_diffrn_radiation_type MoK\a
_diffrn_radiation_wavelength 0.71073
_diffrn_reflns_av_R_equivalents 0.0338
_diffrn_reflns_av_unetI/netI 0.0579
_diffrn_reflns_limit_h_max 12
_diffrn_reflns_limit_h_min -11
_diffrn_reflns_limit_k_max 23
_diffrn_reflns_limit_k_min -18
_diffrn_reflns_limit_l_max 15
_diffrn_reflns_limit_l_min -7
_diffrn_reflns_number 9134
_diffrn_reflns_theta_full 25.242
_diffrn_reflns_theta_max 28.956
_diffrn_reflns_theta_min 3.586
_exptl_absorpt_coefficient_mu 3.441
_exptl_absorpt_correction_T_max 0.854
_exptl_absorpt_correction_T_min 0.426
_exptl_absorpt_correction_type multi-scan
_exptl_absorpt_process_details
;
(CrysAlis PRO; Rigaku OD, 2015)
;
_exptl_crystal_colour colourless
_exptl_crystal_density_diffrn 1.848
_exptl_crystal_description prism
_exptl_crystal_F_000 1016
_exptl_crystal_size_max 0.25
_exptl_crystal_size_mid 0.14
_exptl_crystal_size_min 0.14
_refine_diff_density_max 0.902
_refine_diff_density_min -0.874
_refine_ls_extinction_method none
_refine_ls_goodness_of_fit_ref 1.101
_refine_ls_hydrogen_treatment constr
_refine_ls_matrix_type full
_refine_ls_number_parameters 363
_refine_ls_number_reflns 4272
_refine_ls_number_restraints 625
_refine_ls_restrained_S_all 1.088
_refine_ls_R_factor_all 0.0694
_refine_ls_R_factor_gt 0.0469
_refine_ls_shift/su_max 0.000
_refine_ls_shift/su_mean 0.000
_refine_ls_structure_factor_coef Fsqd
_refine_ls_weighting_details 'w=1/[\s^2^(Fo^2^)+(0.0314P)^2^+6.1561P] where P=(Fo^2^+2Fc^2^)/3'
_refine_ls_weighting_scheme calc
_refine_ls_wR_factor_gt 0.0944
_refine_ls_wR_factor_ref 0.1045
_reflns_number_gt 3254
_reflns_number_total 4272
_reflns_threshold_expression 'I > 2\s(I)'
_cod_data_source_file oc3015sup1.cif
_cod_data_source_block bptceu
_cod_database_code 2022619
_shelx_space_group_comment
;
The symmetry employed for this shelxl refinement is uniquely defined
by the following loop, which should always be used as a source of
symmetry information in preference to the above space-group names.
They are only intended as comments.
;
_shelx_estimated_absorpt_t_min 0.480
_shelx_estimated_absorpt_t_max 0.644

loop_
_space_group_symop_operation_xyz
'x, y, z'
'-x+1/2, y+1/2, -z+1/2'
'-x, -y, -z'
'x-1/2, -y-1/2, z-1/2'

loop_
_atom_site_type_symbol
_atom_site_label
_atom_site_fract_x
_atom_site_fract_y
_atom_site_fract_z
_atom_site_U_iso_or_equiv
_atom_site_adp_type
_atom_site_calc_flag
_atom_site_occupancy
_atom_site_disorder_assembly
_atom_site_disorder_group
Eu Eu1 0.48218(3) 0.10133(2) 0.06942(3) 0.03170(12) Uani d 1 . .
O O1 0.4383(6) 0.2377(2) 0.0153(4) 0.0534(15) Uani d 1 . .
O O2 0.5840(5) 0.2127(2) 0.1712(4) 0.0435(12) Uani d 1 . .
O O3 0.8278(6) 0.5341(2) 0.3253(4) 0.0534(15) Uani d 1 . .
O O4 0.8362(5) 0.4138(2) 0.3911(4) 0.0485(13) Uani d 1 . .
O O5 0.6724(12) 0.1379(7) -0.0610(11) 0.056(3) Uani d 0.65(2) A 1
O O6 0.615(2) 0.0197(8) -0.078(2) 0.041(2) Uani d 0.65(2) A 1
O O7 0.2881(11) 0.1249(6) 0.1708(10) 0.089(3) Uani d 0.704(10) A 1
O O8 0.4570(15) 0.0816(7) 0.2892(10) 0.089(4) Uani d 0.5 B -1
N N1 0.0736(10) 0.1864(5) 0.1806(10) 0.095(3) Uani d 0.704(10) A 1
C C1 0.5248(8) 0.2588(3) 0.0994(6) 0.0386(16) Uani d 1 . .
C C2 0.5584(7) 0.3414(3) 0.1137(5) 0.0322(14) Uani d 1 . .
C C3 0.4983(7) 0.3951(3) 0.0337(5) 0.0369(15) Uani d 1 . .
H H3 0.433845 0.379160 -0.028145 0.044 Uiso calc 1 . .
C C4 0.5321(7) 0.4717(3) 0.0440(5) 0.0330(14) Uani d 1 . .
C C5 0.6294(7) 0.4934(3) 0.1372(5) 0.0381(16) Uani d 1 . .
H H5 0.655733 0.544127 0.145124 0.046 Uiso calc 1 . .
C C6 0.6881(7) 0.4409(3) 0.2183(5) 0.0325(14) Uani d 1 . .
C C7 0.6521(7) 0.3654(3) 0.2071(5) 0.0311(14) Uani d 1 . .
H H7 0.690677 0.330470 0.262381 0.037 Uiso calc 1 . .
C C8 0.7926(7) 0.4650(3) 0.3203(5) 0.0397(17) Uani d 1 . .
C C9 0.6989(14) 0.0719(8) -0.0964(10) 0.053(2) Uani d 0.65(2) A 1
C C10 0.834(2) 0.0526(11) -0.1631(18) 0.080(4) Uani d 0.65(2) A 1
H H10A 0.887022 0.098204 -0.176179 0.121 Uiso d 0.65(2) A 1
H H10B 0.805292 0.029564 -0.238279 0.121 Uiso d 0.65(2) A 1
H H10C 0.893532 0.018024 -0.115869 0.121 Uiso d 0.65(2) A 1
C C11 0.2174(12) 0.1659(5) 0.2292(10) 0.098(3) Uani d 0.704(10) A 1
C C12 0.2595(16) 0.1991(9) 0.3474(12) 0.120(5) Uani d 0.704(10) A 1
H H12A 0.237935 0.163860 0.408609 0.179 Uiso d 0.704(10) A 1
H H12B 0.207055 0.245280 0.356949 0.179 Uiso d 0.704(10) A 1
H H12C 0.360795 0.209680 0.353139 0.179 Uiso d 0.704(10) A 1
C C13 -0.0330(17) 0.2344(8) 0.2316(16) 0.113(5) Uani d 0.704(10) A 1
H H13A -0.102866 0.203268 0.266974 0.170 Uiso d 0.704(10) A 1
H H13B -0.080106 0.265028 0.170024 0.170 Uiso d 0.704(10) A 1
H H13C 0.013574 0.266638 0.291244 0.170 Uiso d 0.704(10) A 1
C C14 0.048(2) 0.1490(9) 0.0631(12) 0.129(5) Uani d 0.704(10) A 1
H H14A 0.135538 0.148955 0.022809 0.194 Uiso d 0.704(10) A 1
H H14B -0.025092 0.176015 0.016269 0.194 Uiso d 0.704(10) A 1
H H14C 0.017518 0.097635 0.074359 0.194 Uiso d 0.704(10) A 1
C C15 0.563(3) 0.1540(10) 0.446(2) 0.153(9) Uani d 0.5 B -1
H H15A 0.572169 0.191818 0.385707 0.230 Uiso d 0.5 B -1
H H15B 0.655189 0.145208 0.487287 0.230 Uiso d 0.5 B -1
H H15C 0.496549 0.171368 0.501347 0.230 Uiso d 0.5 B -1
O O5A 0.7020(19) 0.1326(15) -0.0344(19) 0.053(3) Uani d 0.35(2) A 2
O O6A 0.606(5) 0.0237(18) -0.084(4) 0.046(3) Uani d 0.35(2) A 2
C C9A 0.678(3) 0.0796(18) -0.105(2) 0.054(3) Uani d 0.35(2) A 2
C C10A 0.771(4) 0.0784(17) -0.218(3) 0.065(5) Uani d 0.35(2) A 2
H H10D 0.722528 0.105498 -0.282689 0.097 Uiso d 0.35(2) A 2
H H10E 0.785968 0.026818 -0.240649 0.097 Uiso d 0.35(2) A 2
H H10F 0.861918 0.102028 -0.196279 0.097 Uiso d 0.35(2) A 2
O O7A 0.243(2) 0.1370(14) 0.111(2) 0.090(4) Uani d 0.296(10) A 2
N N1A 0.003(2) 0.1584(13) 0.125(2) 0.114(4) Uani d 0.296(10) A 2
C C11A 0.157(2) 0.1734(10) 0.1632(17) 0.100(3) Uani d 0.296(10) A 2
C C12A 0.177(3) 0.2313(16) 0.260(3) 0.110(5) Uani d 0.296(10) A 2
H H12D 0.151006 0.209772 0.333374 0.164 Uiso d 0.296(10) A 2
H H12E 0.116756 0.274352 0.239964 0.164 Uiso d 0.296(10) A 2
H H12F 0.275736 0.247012 0.267524 0.164 Uiso d 0.296(10) A 2
C C13A -0.100(3) 0.2039(19) 0.190(3) 0.109(6) Uani d 0.296(10) A 2
H H13D -0.070390 0.204065 0.273372 0.163 Uiso d 0.296(10) A 2
H H13E -0.194150 0.182205 0.177902 0.163 Uiso d 0.296(10) A 2
H H13F -0.101330 0.254975 0.160362 0.163 Uiso d 0.296(10) A 2
C C14A -0.019(3) 0.1012(19) 0.030(3) 0.137(8) Uani d 0.296(10) A 2
H H14D 0.025800 0.118450 -0.039916 0.206 Uiso d 0.296(10) A 2
H H14E -0.119630 0.093880 0.010484 0.206 Uiso d 0.296(10) A 2
H H14F 0.024390 0.054060 0.055944 0.206 Uiso d 0.296(10) A 2
C C18 0.471(3) -0.0572(10) 0.410(2) 0.165(9) Uani d 0.5 B -1
H H18A 0.367760 -0.055730 0.395540 0.248 Uiso d 0.5 B -1
H H18B 0.496730 -0.097110 0.465240 0.248 Uiso d 0.5 B -1
H H18C 0.513650 -0.066370 0.336470 0.248 Uiso d 0.5 B -1
C C16 0.5093(13) 0.0832(9) 0.3898(12) 0.134(6) Uani d 0.5 B -1
N N2 0.5210(16) 0.0147(9) 0.4593(13) 0.144(6) Uani d 0.5 B -1
C C17 0.584(2) 0.0167(15) 0.5808(15) 0.158(9) Uani d 0.5 B -1
H H17A 0.511585 0.006131 0.634684 0.237 Uiso d 0.5 B -1
H H17B 0.624285 0.066051 0.597535 0.237 Uiso d 0.5 B -1
H H17C 0.658885 -0.020779 0.590415 0.237 Uiso d 0.5 B -1
O O9 0.6694(16) 0.1951(9) 0.4266(12) 0.106(5) Uani d 0.5 C 3
H H9A 0.604109 0.222894 0.392659 0.159 Uiso d 0.5 C 3
H H9B 0.704209 0.171004 0.370009 0.159 Uiso d 0.5 C 3

loop_
_atom_site_aniso_label
_atom_site_aniso_U_11
_atom_site_aniso_U_22
_atom_site_aniso_U_33
_atom_site_aniso_U_12
_atom_site_aniso_U_13
_atom_site_aniso_U_23
Eu1 0.0399(2) 0.01449(16) 0.03764(18) 0.00265(14) -0.01825(13) -0.00357(13)
O1 0.082(4) 0.016(2) 0.055(3) -0.003(2) -0.046(3) -0.002(2)
O2 0.069(3) 0.016(2) 0.040(2) 0.003(2) -0.030(2) -0.0021(18)
O3 0.078(4) 0.020(2) 0.054(3) -0.006(2) -0.050(3) 0.001(2)
O4 0.068(3) 0.026(2) 0.045(3) -0.006(2) -0.040(2) 0.007(2)
O5 0.073(4) 0.035(4) 0.061(5) -0.016(4) 0.007(4) -0.005(4)
O6 0.050(4) 0.026(3) 0.046(4) -0.010(3) 0.004(4) -0.002(3)
O7 0.089(5) 0.078(5) 0.103(5) 0.012(4) 0.037(4) -0.024(4)
O8 0.122(10) 0.088(8) 0.059(6) 0.000(8) 0.016(7) 0.000(6)
N1 0.083(5) 0.100(5) 0.104(5) 0.000(4) 0.017(4) -0.014(4)
C1 0.058(4) 0.015(3) 0.039(3) -0.002(3) -0.022(3) -0.005(3)
C2 0.048(4) 0.012(3) 0.033(3) 0.004(3) -0.018(3) -0.004(2)
C3 0.050(4) 0.019(3) 0.037(3) 0.000(3) -0.026(3) -0.001(2)
C4 0.049(4) 0.016(3) 0.031(3) -0.001(3) -0.019(3) 0.003(2)
C5 0.050(4) 0.018(3) 0.042(3) -0.005(3) -0.028(3) 0.001(3)
C6 0.042(4) 0.019(3) 0.033(3) -0.005(3) -0.020(3) 0.002(2)
C7 0.041(4) 0.018(3) 0.032(3) 0.003(3) -0.017(3) 0.001(2)
C8 0.053(4) 0.020(3) 0.041(3) -0.001(3) -0.031(3) 0.000(3)
C9 0.064(4) 0.041(4) 0.057(4) -0.012(4) 0.016(4) -0.004(3)
C10 0.078(8) 0.078(8) 0.089(8) -0.013(7) 0.030(7) 0.001(7)
C11 0.096(5) 0.094(5) 0.105(5) 0.003(4) 0.020(5) -0.014(4)
C12 0.121(10) 0.116(10) 0.123(9) 0.003(9) 0.021(8) -0.045(8)
C13 0.099(8) 0.118(9) 0.126(8) 0.012(7) 0.026(7) -0.025(7)
C14 0.127(8) 0.134(8) 0.132(8) 0.011(8) 0.038(7) -0.025(7)
C15 0.162(15) 0.164(14) 0.132(14) 0.006(13) -0.002(12) -0.015(12)
O5A 0.069(5) 0.036(5) 0.054(5) -0.014(5) 0.007(5) 0.000(4)
O6A 0.055(5) 0.033(5) 0.049(5) -0.009(5) 0.005(5) -0.001(5)
C9A 0.064(5) 0.042(4) 0.056(4) -0.013(4) 0.012(4) -0.002(4)
C10A 0.071(10) 0.057(9) 0.069(9) -0.009(8) 0.019(8) 0.002(8)
O7A 0.089(6) 0.085(6) 0.098(6) 0.007(5) 0.022(5) -0.016(5)
N1A 0.109(6) 0.116(6) 0.121(6) 0.005(6) 0.022(6) -0.012(6)
C11A 0.097(5) 0.098(5) 0.108(5) 0.005(5) 0.020(5) -0.012(5)
C12A 0.110(9) 0.108(9) 0.113(9) 0.010(8) 0.024(8) -0.021(8)
C13A 0.100(11) 0.108(11) 0.119(11) 0.008(10) 0.020(10) -0.021(10)
C14A 0.134(13) 0.135(13) 0.143(12) 0.000(12) 0.015(11) -0.023(11)
C18 0.182(15) 0.164(14) 0.153(14) 0.007(13) 0.028(13) 0.012(12)
C16 0.140(8) 0.143(8) 0.118(8) 0.003(7) 0.014(7) 0.001(7)
N2 0.149(9) 0.157(9) 0.128(8) 0.002(7) 0.020(7) 0.011(7)
C17 0.168(16) 0.178(15) 0.129(13) 0.024(13) 0.015(12) 0.016(12)
O9 0.101(11) 0.128(13) 0.080(9) -0.038(10) -0.046(8) 0.047(9)

loop_
_atom_type_symbol
_atom_type_description
_atom_type_scat_dispersion_real
_atom_type_scat_dispersion_imag
_atom_type_scat_source
C C 0.0033 0.0016 'International Tables Vol C Tables 4.2.6.8 and 6.1.1.4'
H H 0.0000 0.0000 'International Tables Vol C Tables 4.2.6.8 and 6.1.1.4'
Eu Eu -0.1578 3.6682 'International Tables Vol C Tables 4.2.6.8 and 6.1.1.4'
N N 0.0061 0.0033 'International Tables Vol C Tables 4.2.6.8 and 6.1.1.4'
O O 0.0106 0.0060 'International Tables Vol C Tables 4.2.6.8 and 6.1.1.4'

loop_
_geom_angle_atom_site_label_1
_geom_angle_atom_site_label_2
_geom_angle_atom_site_label_3
_geom_angle_site_symmetry_1
_geom_angle_site_symmetry_3
_geom_angle
_geom_angle_publ_flag
O1 Eu1 O6 . . 117.2(5) ?
O1 Eu1 O6A . . 115.2(11) ?
O2 Eu1 O1 . . 52.55(13) ?
O2 Eu1 O5 . . 78.3(3) ?
O2 Eu1 O6 . . 124.5(4) ?
O2 Eu1 O5A . . 74.7(6) ?
O2 Eu1 O6A . . 125.1(7) ?
O3 Eu1 O1 2_645 . 134.63(15) ?
O3 Eu1 O2 2_645 . 85.15(14) ?
O3 Eu1 O5 2_645 . 83.4(4) ?
O3 Eu1 O6 2_645 . 70.7(7) ?
O3 Eu1 O5A 2_645 . 74.7(6) ?
O3 Eu1 O6A 2_645 . 73.3(15) ?
O3 Eu1 O7A 2_645 . 134.7(6) ?
O4 Eu1 O1 4_565 . 80.04(14) ?
O4 Eu1 O2 4_565 . 132.41(14) ?
O4 Eu1 O3 4_565 2_645 137.08(15) ?
O4 Eu1 O5 4_565 . 85.3(3) ?
O4 Eu1 O6 4_565 . 70.2(7) ?
O4 Eu1 O5A 4_565 . 93.9(6) ?
O4 Eu1 O6A 4_565 3_655 76.7(15) ?
O4 Eu1 O6A 4_565 . 67.8(14) ?
O4 Eu1 O7A 4_565 . 73.2(6) ?
O5 Eu1 O1 . . 73.5(3) ?
O5 Eu1 O6 . . 50.6(2) ?
O6 Eu1 O1 3_655 . 146.6(7) ?
O6 Eu1 O2 3_655 . 149.6(6) ?
O6 Eu1 O3 3_655 2_645 78.4(8) ?
O6 Eu1 O4 3_655 4_565 74.3(8) ?
O6 Eu1 O5 3_655 . 124.2(4) ?
O6 Eu1 O6 3_655 . 73.6(4) ?
O6 Eu1 O6A 3_655 3_655 3(2) ?
O7 Eu1 O1 . . 79.8(3) ?
O7 Eu1 O2 . . 84.9(3) ?
O7 Eu1 O3 . 2_645 115.9(3) ?
O7 Eu1 O4 . 4_565 91.1(3) ?
O7 Eu1 O5 . . 153.3(4) ?
O7 Eu1 O6 . 3_655 79.7(4) ?
O7 Eu1 O6 . . 150.6(5) ?
O7 Eu1 O6A . 3_655 81.0(5) ?
O5A Eu1 O1 . . 78.4(7) ?
O5A Eu1 O6A . . 51.2(3) ?
O6A Eu1 O1 3_655 . 149.4(15) ?
O6A Eu1 O2 3_655 . 147.9(13) ?
O6A Eu1 O5A 3_655 . 122.6(9) ?
O6A Eu1 O6A 3_655 . 73.7(9) ?
O6A Eu1 O7A 3_655 . 84.3(11) ?
O7A Eu1 O1 . . 70.0(6) ?
O7A Eu1 O2 . . 91.8(6) ?
O7A Eu1 O5A . . 147.3(9) ?
O7A Eu1 O6A . . 138.5(13) ?
C1 O1 Eu1 . . 90.9(3) ?
C1 O2 Eu1 . . 94.7(3) ?
C8 O3 Eu1 . 2_655 133.3(4) ?
C8 O4 Eu1 . 4_666 139.9(4) ?
C9 O5 Eu1 . . 96.5(6) ?
Eu1 O6 Eu1 3_655 . 106.4(4) ?
C9 O6 Eu1 . . 91.9(5) ?
C9 O6 Eu1 . 3_655 160.7(10) ?
C11 O7 Eu1 . . 151.7(7) ?
C11 N1 C14 . . 108.0(11) ?
C13 N1 C11 . . 129.2(11) ?
C13 N1 C14 . . 122.8(13) ?
O1 C1 C2 . . 119.2(5) ?
O2 C1 O1 . . 121.7(5) ?
O2 C1 C2 . . 119.1(5) ?
C3 C2 C1 . . 121.3(5) ?
C7 C2 C1 . . 119.7(5) ?
C7 C2 C3 . . 119.1(5) ?
C2 C3 H3 . . 119.1 ?
C4 C3 C2 . . 121.8(5) ?
C4 C3 H3 . . 119.1 ?
C3 C4 C4 . 3_665 120.8(6) ?
C5 C4 C3 . . 117.5(5) ?
C5 C4 C4 . 3_665 121.6(7) ?
C4 C5 H5 . . 119.3 ?
C6 C5 C4 . . 121.3(5) ?
C6 C5 H5 . . 119.3 ?
C5 C6 C8 . . 121.0(5) ?
C7 C6 C5 . . 120.2(5) ?
C7 C6 C8 . . 118.8(5) ?
C2 C7 H7 . . 119.9 ?
C6 C7 C2 . . 120.1(5) ?
C6 C7 H7 . . 119.9 ?
O3 C8 C6 . . 117.2(5) ?
O4 C8 O3 . . 126.6(5) ?
O4 C8 C6 . . 116.3(5) ?
O5 C9 C10 . . 122.7(13) ?
O6 C9 O5 . . 119.5(9) ?
O6 C9 C10 . . 117.8(12) ?
C9 C10 H10A . . 109.6 ?
C9 C10 H10B . . 109.7 ?
C9 C10 H10C . . 109.1 ?
H10A C10 H10B . . 109.5 ?
H10A C10 H10C . . 109.5 ?
H10B C10 H10C . . 109.5 ?
O7 C11 N1 . . 117.9(9) ?
O7 C11 C12 . . 127.5(11) ?
N1 C11 C12 . . 114.7(8) ?
C11 C12 H12A . . 109.6 ?
C11 C12 H12B . . 109.4 ?
C11 C12 H12C . . 109.4 ?
H12A C12 H12B . . 109.5 ?
H12A C12 H12C . . 109.5 ?
H12B C12 H12C . . 109.5 ?
N1 C13 H13A . . 109.6 ?
N1 C13 H13B . . 109.4 ?
N1 C13 H13C . . 109.5 ?
H13A C13 H13B . . 109.5 ?
H13A C13 H13C . . 109.5 ?
H13B C13 H13C . . 109.5 ?
N1 C14 H14A . . 109.7 ?
N1 C14 H14B . . 109.4 ?
N1 C14 H14C . . 109.4 ?
H14A C14 H14B . . 109.5 ?
H14A C14 H14C . . 109.5 ?
H14B C14 H14C . . 109.5 ?
H15A C15 H15B . . 109.5 ?
H15A C15 H15C . . 109.5 ?
H15B C15 H15C . . 109.5 ?
C16 C15 H15A . . 109.2 ?
C16 C15 H15B . . 109.7 ?
C16 C15 H15C . . 109.5 ?
C9A O5A Eu1 . . 90.8(6) ?
Eu1 O6A Eu1 3_655 . 106.3(9) ?
C9A O6A Eu1 . . 88.8(6) ?
O5A C9A C10A . . 116(2) ?
O6A C9A O5A . . 124.2(11) ?
O6A C9A C10A . . 119(2) ?
C9A C10A H10D . . 110.7 ?
C9A C10A H10E . . 109.2 ?
C9A C10A H10F . . 108.6 ?
H10D C10A H10E . . 109.5 ?
H10D C10A H10F . . 109.5 ?
H10E C10A H10F . . 109.5 ?
C11A O7A Eu1 . . 153.4(15) ?
C13A N1A C11A . . 113.9(10) ?
C14A N1A C11A . . 114.1(10) ?
C14A N1A C13A . . 132.0(15) ?
O7A C11A N1A . . 115.3(11) ?
O7A C11A C12A . . 131.3(16) ?
N1A C11A C12A . . 113.5(10) ?
C11A C12A H12D . . 109.5 ?
C11A C12A H12E . . 109.4 ?
C11A C12A H12F . . 109.5 ?
H12D C12A H12E . . 109.5 ?
H12D C12A H12F . . 109.5 ?
H12E C12A H12F . . 109.5 ?
N1A C13A H13D . . 109.6 ?
N1A C13A H13E . . 109.5 ?
N1A C13A H13F . . 109.3 ?
H13D C13A H13E . . 109.5 ?
H13D C13A H13F . . 109.5 ?
H13E C13A H13F . . 109.5 ?
N1A C14A H14D . . 109.5 ?
N1A C14A H14E . . 109.5 ?
N1A C14A H14F . . 109.4 ?
H14D C14A H14E . . 109.5 ?
H14D C14A H14F . . 109.5 ?
H14E C14A H14F . . 109.5 ?
H18A C18 H18B . . 109.5 ?
H18A C18 H18C . . 109.5 ?
H18B C18 H18C . . 109.5 ?
N2 C18 H18A . . 109.5 ?
N2 C18 H18B . . 109.3 ?
N2 C18 H18C . . 109.5 ?
O8 C16 C15 . . 121.9(14) ?
O8 C16 N2 . . 120.2(11) ?
N2 C16 C15 . . 117.9(10) ?
C18 N2 C17 . . 118.8(14) ?
C16 N2 C18 . . 121.0(10) ?
C16 N2 C17 . . 120.2(10) ?
N2 C17 H17A . . 109.6 ?
N2 C17 H17B . . 109.5 ?
N2 C17 H17C . . 109.4 ?
H17A C17 H17B . . 109.5 ?
H17A C17 H17C . . 109.5 ?
H17B C17 H17C . . 109.5 ?
H9A O9 H9B . . 104.5 ?

loop_
_geom_bond_atom_site_label_1
_geom_bond_atom_site_label_2
_geom_bond_site_symmetry_2
_geom_bond_distance
_geom_bond_publ_flag
Eu1 O1 . 2.506(4) ?
Eu1 O2 . 2.431(4) ?
Eu1 O3 2_645 2.376(4) ?
Eu1 O4 4_565 2.359(4) ?
Eu1 O5 . 2.469(7) ?
Eu1 O6 3_655 2.320(13) ?
Eu1 O6 . 2.577(7) ?
Eu1 O7 . 2.247(8) ?
Eu1 O5A . 2.493(9) ?
Eu1 O6A . 2.540(9) ?
Eu1 O6A 3_655 2.36(3) ?
Eu1 O7A . 2.393(19) ?
O1 C1 . 1.256(7) ?
O2 C1 . 1.248(7) ?
O3 C8 . 1.262(7) ?
O4 C8 . 1.253(7) ?
O5 C9 . 1.260(9) ?
O6 C9 . 1.239(8) ?
O7 C11 . 1.204(8) ?
O8 C16 . 1.201(9) ?
N1 C11 . 1.456(9) ?
N1 C13 . 1.455(9) ?
N1 C14 . 1.483(9) ?
C1 C2 . 1.496(8) ?
C2 C3 . 1.396(8) ?
C2 C7 . 1.385(7) ?
C3 H3 . 0.9300 ?
C3 C4 . 1.390(8) ?
C4 C4 3_665 1.500(11) ?
C4 C5 . 1.390(7) ?
C5 H5 . 0.9300 ?
C5 C6 . 1.386(8) ?
C6 C7 . 1.375(8) ?
C6 C8 . 1.513(7) ?
C7 H7 . 0.9300 ?
C9 C10 . 1.551(17) ?
C10 H10A . 0.9599 ?
C10 H10B . 0.9601 ?
C10 H10C . 0.9599 ?
C11 C12 . 1.481(9) ?
C12 H12A . 0.9600 ?
C12 H12B . 0.9600 ?
C12 H12C . 0.9600 ?
C13 H13A . 0.9599 ?
C13 H13B . 0.9602 ?
C13 H13C . 0.9601 ?
C14 H14A . 0.9601 ?
C14 H14B . 0.9601 ?
C14 H14C . 0.9600 ?
C15 H15A . 0.9599 ?
C15 H15B . 0.9599 ?
C15 H15C . 0.9601 ?
C15 C16 . 1.472(9) ?
O5A C9A . 1.235(9) ?
O6A C9A . 1.225(9) ?
C9A C10A . 1.59(3) ?
C10A H10D . 0.9599 ?
C10A H10E . 0.9599 ?
C10A H10F . 0.9601 ?
O7A C11A . 1.213(10) ?
N1A C11A . 1.490(9) ?
N1A C13A . 1.481(10) ?
N1A C14A . 1.480(10) ?
C11A C12A . 1.493(10) ?
C12A H12D . 0.9599 ?
C12A H12E . 0.9602 ?
C12A H12F . 0.9600 ?
C13A H13D . 0.9601 ?
C13A H13E . 0.9598 ?
C13A H13F . 0.9601 ?
C14A H14D . 0.9601 ?
C14A H14E . 0.9600 ?
C14A H14F . 0.9601 ?
C18 H18A . 0.9601 ?
C18 H18B . 0.9601 ?
C18 H18C . 0.9598 ?
C18 N2 . 1.449(10) ?
C16 N2 . 1.439(9) ?
N2 C17 . 1.451(10) ?
C17 H17A . 0.9599 ?
C17 H17B . 0.9600 ?
C17 H17C . 0.9599 ?
O9 H9A . 0.8500 ?
O9 H9B . 0.8502 ?

loop_
_geom_hbond_atom_site_label_D
_geom_hbond_atom_site_label_H
_geom_hbond_atom_site_label_A
_geom_hbond_site_symmetry_A
_geom_hbond_distance_DH
_geom_hbond_distance_HA
_geom_hbond_distance_DA
_geom_hbond_angle_DHA
_geom_hbond_publ_flag
C12 H12B O5 4_566 0.96 2.29 3.179(19) 153.6 yes
C15 H15A O2 . 0.96 2.46 3.28(2) 144.4 yes
C13A H13E O2 1_455 0.96 2.13 2.94(3) 141.4 yes
C14A H14E O5A 1_455 0.96 1.83 2.71(4) 150.1 yes
O9 H9A O2 . 0.85 2.50 2.947(13) 114.1 yes

loop_
_geom_torsion_atom_site_label_1
_geom_torsion_atom_site_label_2
_geom_torsion_atom_site_label_3
_geom_torsion_atom_site_label_4
_geom_torsion_site_symmetry_1
_geom_torsion_site_symmetry_2
_geom_torsion_site_symmetry_3
_geom_torsion_site_symmetry_4
_geom_torsion
_geom_torsion_publ_flag
Eu1 O1 C1 O2 . . . . -3.9(8) ?
Eu1 O1 C1 C2 . . . . 175.9(6) ?
Eu1 O2 C1 O1 . . . . 4.0(8) ?
Eu1 O2 C1 C2 . . . . -175.8(6) ?
Eu1 O3 C8 O4 2_655 . . . 15.6(13) ?
Eu1 O3 C8 C6 2_655 . . . -164.0(5) ?
Eu1 O4 C8 O3 4_666 . . . 4.0(14) ?
Eu1 O4 C8 C6 4_666 . . . -176.5(5) ?
Eu1 O5 C9 O6 . . . . 13.2(11) ?
Eu1 O5 C9 C10 . . . . -166.8(11) ?
Eu1 O6 C9 O5 3_655 . . . -174(5) ?
Eu1 O6 C9 O5 . . . . -12.5(10) ?
Eu1 O6 C9 C10 3_655 . . . 6(5) ?
Eu1 O6 C9 C10 . . . . 167.4(10) ?
Eu1 O7 C11 N1 . . . . 117.8(18) ?
Eu1 O7 C11 C12 . . . . -62.2(18) ?
Eu1 O5A C9A O6A . . . . -24(3) ?
Eu1 O5A C9A C10A . . . . 168(2) ?
Eu1 O6A C9A O5A . . . . 23(3) ?
Eu1 O6A C9A O5A 3_655 . . . -139(13) ?
Eu1 O6A C9A C10A 3_655 . . . 29(15) ?
Eu1 O6A C9A C10A . . . . -169(3) ?
Eu1 O7A C11A N1A . . . . 178(3) ?
Eu1 O7A C11A C12A . . . . -2(3) ?
O1 C1 C2 C3 . . . . -1.7(11) ?
O1 C1 C2 C7 . . . . 179.1(7) ?
O2 C1 C2 C3 . . . . 178.1(7) ?
O2 C1 C2 C7 . . . . -1.1(11) ?
O8 C16 N2 C18 . . . . 0.0(3) ?
O8 C16 N2 C17 . . . . 179.9(3) ?
C1 C2 C3 C4 . . . . -178.0(7) ?
C1 C2 C7 C6 . . . . 177.4(6) ?
C2 C3 C4 C4 . . . 3_665 179.1(8) ?
C2 C3 C4 C5 . . . . 0.4(11) ?
C3 C2 C7 C6 . . . . -1.9(10) ?
C3 C4 C5 C6 . . . . -1.5(11) ?
C4 C4 C5 C6 3_665 . . . 179.9(8) ?
C4 C5 C6 C7 . . . . 0.9(11) ?
C4 C5 C6 C8 . . . . -179.3(7) ?
C5 C6 C7 C2 . . . . 0.8(11) ?
C5 C6 C8 O3 . . . . -2.6(11) ?
C5 C6 C8 O4 . . . . 177.8(7) ?
C7 C2 C3 C4 . . . . 1.3(11) ?
C7 C6 C8 O3 . . . . 177.3(7) ?
C7 C6 C8 O4 . . . . -2.3(10) ?
C8 C6 C7 C2 . . . . -179.0(6) ?
C13 N1 C11 O7 . . . . -179.9(3) ?
C13 N1 C11 C12 . . . . 0.1(4) ?
C14 N1 C11 O7 . . . . 0.0(3) ?
C14 N1 C11 C12 . . . . -180.0(4) ?
C15 C16 N2 C18 . . . . -180.0(4) ?
C15 C16 N2 C17 . . . . 0.0(4) ?
C13A N1A C11A O7A . . . . -179.8(4) ?
C13A N1A C11A C12A . . . . 0.3(7) ?
C14A N1A C11A O7A . . . . -0.1(7) ?
C14A N1A C11A C12A . . . . 179.9(5) ?

_cod_database_fobs_code 2022619
